data_4518057
loop_
_publ_author_name
'Dang, Hang T.'
'Haug, Graham C.'
'Nguyen, Vu T.'
'Vuong, Ngan T. H.'
'Nguyen, Viet D.'
'Arman, Hadi D.'
'Larionov, Oleg V.'

_publ_section_title
;
 Acridine Photocatalysis: Insights into the Mechanism and Development of a
 Dual-Catalytic Direct Decarboxylative Conjugate Addition
;
_journal_issue 19
_journal_name_full 'ACS Catalysis'
_journal_page_first 11448
_journal_page_last 11457
_journal_paper_doi 10.1021/acscatal.0c03440
_journal_volume 10
_journal_year 2020
_chemical_absolute_configuration ad
_chemical_formula_moiety '0.5(H4 O2), 2(C64 H104 O6)'
_chemical_formula_sum 'C128 H210 O13'
_chemical_formula_weight 1956.95
_space_group_crystal_system monoclinic
_space_group_IT_number 5
_space_group_name_Hall 'C 2y'
_space_group_name_H-M_alt 'C 1 2 1'
_atom_sites_solution_hydrogens mixed
_atom_sites_solution_primary dual
_audit_creation_date 2020-02-22
_audit_creation_method
;
Olex2 1.3-ac4
(compiled 2019.10.09 svn.r3662 for Rigaku Oxford Diffraction, GUI svn.r5959)
;
_cell_angle_alpha 90
_cell_angle_beta 91.0090(10)
_cell_angle_gamma 90
_cell_formula_units_Z 2
_cell_length_a 27.5054(2)
_cell_length_b 7.15900(10)
_cell_length_c 28.9864(2)
_cell_measurement_reflns_used 22129
_cell_measurement_temperature 100.00(10)
_cell_measurement_theta_max 76.5830
_cell_measurement_theta_min 3.0510
_cell_volume 5706.86(10)
_computing_cell_refinement 'CrysAlisPro 1.171.40.63a (Rigaku OD, 2019)'
_computing_data_collection 'CrysAlisPro 1.171.40.63a (Rigaku OD, 2019)'
_computing_data_reduction 'CrysAlisPro 1.171.40.63a (Rigaku OD, 2019)'
_computing_molecular_graphics 'Olex2 1.3-ac4 (Dolomanov et al., 2009)'
_computing_publication_material 'Olex2 1.3-ac4 (Dolomanov et al., 2009)'
_computing_structure_refinement 'ShelXL 2018/3 (Sheldrick, 2015)'
_computing_structure_solution 'SHELXT 2018/2 (Sheldrick, 2018)'
_diffrn_ambient_environment N~2~
_diffrn_ambient_temperature 100.00(10)
_diffrn_detector 'Hybrid Pixel Array Detector'
_diffrn_detector_area_resol_mean 10.0000
_diffrn_detector_type HyPix
_diffrn_measured_fraction_theta_full 0.994
_diffrn_measured_fraction_theta_max 0.958
_diffrn_measurement_details
;
List of Runs (angles in degrees, time in seconds):

  # Type    Start    End  Width  t~exp~   \w     \q     \k     \f   Frames
--------------------------------------------------------------------------
  1  \w    -25.00  67.00   0.50    1.50    --   46.87 -68.00  47.00  184
  2  \w     34.00  82.00   0.50    6.00    --  106.69 -68.00  47.00   96
  3  \w     43.00  69.00   0.50    6.00    --  106.69 -61.00  90.00   52
  4  \w     39.00  69.00   0.50    6.00    --  106.69 -61.00 120.00   60
  5  \w     35.00  71.00   0.50    6.00    --  106.69 -61.00  60.00   72
  6  \w     36.00 100.00   0.50    6.00    --  106.69 -77.00   0.00  128
  7  \w     34.00 101.00   0.50    6.00    --  106.69 -77.00-150.00  134
  8  \w     34.00  59.00   0.50    6.00    --  106.69 -61.00-150.00   50
  9  \w     27.00 120.00   0.50    1.50    --   46.87  68.00-179.00  186
 10  \w     83.00 120.00   0.50    1.50    --   46.87  57.00-120.00   74
 11  \w     87.00 178.00   0.50    6.00    --  106.69  68.00-179.00  182
 12  \w    101.00 168.00   0.50    6.00    --  106.69  77.00-120.00  134
 13  \w     94.00 178.00   0.50    6.00    --  106.69  61.00 -60.00  168
 14  \w    -51.00 -16.00   0.50    6.00    --  -88.50  45.00  30.00   70
 15  \w    -51.00 -16.00   0.50    6.00    --  -88.50  45.00   0.00   70
 16  \w    -51.00 -16.00   0.50    6.00    --  -88.50  45.00 -30.00   70
 17  \w    -67.00  26.00   0.50    1.50    --  -46.87  68.00-179.00  186
 18  \w    -51.00 -16.00   0.50    6.00    --  -88.50  45.00-180.00   70
 19  \w    -82.00 -15.00   0.50    6.00    --  -88.50  68.00-179.00  134
 20  \w   -120.00 -27.00   0.50    1.50    --  -46.87 -68.00  47.00  186
 21  \w   -120.00 -87.00   0.50    1.50    --  -46.87-125.00-180.00   66
 22  \w   -160.00 -68.00   0.50    6.00    --  -88.50 -68.00  47.00  184
 23  \w   -160.00-101.00   0.50    6.00    --  -88.50 -77.00 120.00  118
 24  \w   -160.00-101.00   0.50    6.00    --  -88.50 -77.00 150.00  118
;
_diffrn_measurement_device 'four-circle diffractometer'
_diffrn_measurement_device_type 'XtaLAB Synergy, Dualflex, HyPix'
_diffrn_measurement_method '\w scans'
_diffrn_orient_matrix_type 'CrysAlisPro convention (1999,Acta A55,543-557)'
_diffrn_orient_matrix_UB_11 0.0527657000
_diffrn_orient_matrix_UB_12 0.0674642000
_diffrn_orient_matrix_UB_13 0.0072458000
_diffrn_orient_matrix_UB_21 0.0177001000
_diffrn_orient_matrix_UB_22 -0.1521586000
_diffrn_orient_matrix_UB_23 -0.0333540000
_diffrn_orient_matrix_UB_31 -0.0064573000
_diffrn_orient_matrix_UB_32 0.1364347000
_diffrn_orient_matrix_UB_33 -0.0407307000
_diffrn_radiation_monochromator mirror
_diffrn_radiation_probe x-ray
_diffrn_radiation_type 'Cu K\a'
_diffrn_radiation_wavelength 1.54184
_diffrn_reflns_av_R_equivalents 0.0268
_diffrn_reflns_av_unetI/netI 0.0245
_diffrn_reflns_Laue_measured_fraction_full 0.994
_diffrn_reflns_Laue_measured_fraction_max 0.958
_diffrn_reflns_limit_h_max 34
_diffrn_reflns_limit_h_min -32
_diffrn_reflns_limit_k_max 8
_diffrn_reflns_limit_k_min -8
_diffrn_reflns_limit_l_max 32
_diffrn_reflns_limit_l_min -35
_diffrn_reflns_number 29583
_diffrn_reflns_point_group_measured_fraction_full 0.994
_diffrn_reflns_point_group_measured_fraction_max 0.956
_diffrn_reflns_theta_full 67.684
_diffrn_reflns_theta_max 76.631
_diffrn_reflns_theta_min 3.050
_diffrn_source 'micro-focus sealed X-ray tube'
_diffrn_source_type 'PhotonJet (Cu) X-ray Source'
_exptl_absorpt_coefficient_mu 0.547
_exptl_absorpt_correction_T_max 1.000
_exptl_absorpt_correction_T_min 0.608
_exptl_absorpt_correction_type gaussian
_exptl_absorpt_process_details
;
CrysAlisPro 1.171.40.63a (Rigaku Oxford Diffraction, 2019)
Numerical absorption correction based on gaussian integration over
			a multifaceted crystal model
Empirical absorption correction using spherical harmonics,
 implemented in SCALE3 ABSPACK scaling algorithm.
;
_exptl_crystal_colour 'clear colourless'
_exptl_crystal_colour_lustre clear
_exptl_crystal_colour_primary colourless
_exptl_crystal_density_diffrn 1.139
_exptl_crystal_description plank
_exptl_crystal_F_000 2164
_exptl_crystal_size_max 0.186
_exptl_crystal_size_mid 0.119
_exptl_crystal_size_min 0.043
_refine_diff_density_max 0.208
_refine_diff_density_min -0.274
_refine_diff_density_rms 0.036
_refine_ls_abs_structure_details
;
 Refined as a perfect inversion twin.
;
_refine_ls_abs_structure_Flack 0.5
_refine_ls_extinction_method none
_refine_ls_goodness_of_fit_ref 1.036
_refine_ls_hydrogen_treatment constr
_refine_ls_matrix_type full
_refine_ls_number_parameters 658
_refine_ls_number_reflns 10160
_refine_ls_number_restraints 2
_refine_ls_restrained_S_all 1.036
_refine_ls_R_factor_all 0.0354
_refine_ls_R_factor_gt 0.0343
_refine_ls_shift/su_max 0.001
_refine_ls_shift/su_mean 0.000
_refine_ls_structure_factor_coef Fsqd
_refine_ls_weighting_details 'w=1/[\s^2^(Fo^2^)+(0.0577P)^2^+1.9461P] where P=(Fo^2^+2Fc^2^)/3'
_refine_ls_weighting_scheme calc
_refine_ls_wR_factor_gt 0.0922
_refine_ls_wR_factor_ref 0.0931
_reflns_Friedel_coverage 0.843
_reflns_Friedel_fraction_full 0.994
_reflns_Friedel_fraction_max 0.955
_reflns_number_gt 9802
_reflns_number_total 10160
_reflns_threshold_expression 'I > 2\s(I)'
_cod_data_source_file cs0c03440_si_006.cif
_cod_data_source_block hpd095
_cod_depositor_comments 'Adding full bibliography for 4518056--4518062.cif.'
_cod_database_code 4518057
_shelx_shelxl_version_number 2018/3
_chemical_oxdiff_formula O6C32H54
_chemical_oxdiff_usercomment 972
_shelx_space_group_comment
;
The symmetry employed for this shelxl refinement is uniquely defined
by the following loop, which should always be used as a source of
symmetry information in preference to the above space-group names.
They are only intended as comments.
;
_shelx_estimated_absorpt_t_max 0.977
_shelx_estimated_absorpt_t_min 0.905
_reflns_odcompleteness_completeness 99.53
_reflns_odcompleteness_iscentric 1
_reflns_odcompleteness_theta 66.97
_olex2_refinement_description
;
1. Fixed Uiso
 At 1.2 times of:
  All C(H) groups, All C(H,H) groups
 At 1.5 times of:
  All C(H,H,H) groups, All O(H) groups, All O(H,H) groups
2. Restrained distances
 H1B-O3_$1
 2.05 with sigma of 0.02
3. Uiso/Uaniso restraints and constraints
Uanis(O1A) = Uanis(O1B) = Uanis(O2A) = Uanis(O2B)
4. Others
 Fixed Sof: H7C(0.5) H7D(0.5) O2A(0.8) O1A(0.8) H1A(0.8) O1B(0.2) H1B(0.2)
 O2B(0.2)
5.a Free rotating group:
 O7(H7C,H7D)
5.b Ternary CH refined with riding coordinates:
 C46(H46), C42(H42), C40(H40), C18(H18), C50(H50), C14(H14), C8(H8), C10(H10)
5.c Secondary CH2 refined with riding coordinates:
 C43(H43A,H43B), C55(H55A,H55B), C47(H47A,H47B), C44(H44A,H44B), C35(H35A,
 H35B), C39(H39A,H39B), C34(H34A,H34B), C38(H38A,H38B), C12(H12A,H12B),
 C22(H22A,H22B), C15(H15A,H15B), C56(H56A,H56B), C53(H53A,H53B), C19(H19A,H19B),
  C2(H2A,H2B), C21(H21A,H21B), C23(H23A,H23B), C54(H54A,H54B), C51(H51A,H51B),
 C6(H6A,H6B), C7(H7A,H7B), C11(H11A,H11B), C3(H3A,H3B), C24(H24A,H24B)
5.d Aromatic/amide H refined with riding coordinates:
 C48(H48), C16(H16)
5.e Idealised Me refined as rotating group:
 C59(H59A,H59B,H59C), C62(H62A,H62B,H62C), C58(H58A,H58B,H58C), C27(H27A,H27B,
 H27C), C30(H30A,H30B,H30C), C61(H61A,H61B,H61C), C26(H26A,H26B,H26C), C60(H60A,
 H60B,H60C), C31(H31A,H31B,H31C), C32(H32A,H32B,H32C), C28(H28A,H28B,H28C),
 C64(H64A,H64B,H64C), C63(H63A,H63B,H63C), C29(H29A,H29B,H29C)
5.f Idealised tetrahedral OH refined as rotating group:
 O6(H6), O5(H5), O3(H3), O1A(H1A), O1B(H1B)
;
_olex2_exptl_crystal_mounting_method 'nylon loop'
_olex2_submission_special_instructions 'No special instructions were received'
_oxdiff_exptl_absorpt_empirical_details
;
Empirical correction (ABSPACK) includes:
- Absorption correction using spherical harmonics
- Frame scaling
;
_oxdiff_exptl_absorpt_empirical_full_max 1.449
_oxdiff_exptl_absorpt_empirical_full_min 0.778

loop_
_space_group_symop_operation_xyz
'x, y, z'
'-x, y, -z'
'x+1/2, y+1/2, z'
'-x+1/2, y+1/2, -z'

loop_
_atom_site_label
_atom_site_type_symbol
_atom_site_fract_x
_atom_site_fract_y
_atom_site_fract_z
_atom_site_U_iso_or_equiv
_atom_site_adp_type
_atom_site_occupancy
_atom_site_site_symmetry_order
_atom_site_calc_flag
_atom_site_refinement_flags_posn
_atom_site_refinement_flags_adp
_atom_site_refinement_flags_occupancy
_atom_site_disorder_assembly
_atom_site_disorder_group
O7 O 0.000000 0.1007(3) 0.500000 0.0260(4) Uani 1 2 d GS T P . .
H7C H -0.005667 0.034621 0.523659 0.039 Uiso 0.5 1 d G U P . .
H7D H 0.017641 0.031683 0.483298 0.039 Uiso 0.5 1 d G U P . .
O6 O 0.02654(5) 0.4039(2) 0.55408(4) 0.0244(3) Uani 1 1 d . . . . .
H6 H 0.024674 0.307419 0.537655 0.037 Uiso 1 1 calc R U . . .
O5 O 0.47162(5) 0.0890(2) 0.61063(5) 0.0279(3) Uani 1 1 d . . . . .
H5 H 0.486294 0.044153 0.587995 0.042 Uiso 1 1 calc R U . . .
O4 O 0.47167(6) 0.3461(2) 0.56753(5) 0.0369(4) Uani 1 1 d . . . . .
O3 O 0.94830(6) 0.4577(3) 0.98272(6) 0.0465(5) Uani 1 1 d . . . . .
H3 H 0.941879 0.467628 1.010839 0.070 Uiso 1 1 calc R U . . .
C46 C 0.22287(6) 0.4325(3) 0.62092(6) 0.0166(3) Uani 1 1 d . . . . .
H46 H 0.205543 0.508226 0.644505 0.020 Uiso 1 1 calc R U . . .
C49 C 0.31482(6) 0.4973(3) 0.67158(6) 0.0181(4) Uani 1 1 d . . . . .
C42 C 0.07491(6) 0.4212(3) 0.57284(6) 0.0211(4) Uani 1 1 d . . . . .
H42 H 0.072427 0.503339 0.600611 0.025 Uiso 1 1 calc R U . . .
C40 C 0.15893(6) 0.5428(3) 0.56530(6) 0.0179(3) Uani 1 1 d . . . . .
H40 H 0.151641 0.623198 0.592528 0.021 Uiso 1 1 calc R U . . .
C43 C 0.09448(7) 0.2352(3) 0.59005(6) 0.0220(4) Uani 1 1 d . . . . .
H43A H 0.099116 0.150094 0.563569 0.026 Uiso 1 1 calc R U . . .
H43B H 0.070726 0.177165 0.610931 0.026 Uiso 1 1 calc R U . . .
C55 C 0.41809(7) 0.5527(3) 0.63315(6) 0.0214(4) Uani 1 1 d . . . . .
H55A H 0.392365 0.546695 0.608880 0.026 Uiso 1 1 calc R U . . .
H55B H 0.445300 0.626706 0.620707 0.026 Uiso 1 1 calc R U . . .
C37 C 0.26183(6) 0.5662(3) 0.60111(6) 0.0167(3) Uani 1 1 d . . . . .
C48 C 0.29380(7) 0.3303(3) 0.67342(6) 0.0207(4) Uani 1 1 d . . . . .
H48 H 0.309253 0.238421 0.692218 0.025 Uiso 1 1 calc R U . . .
C47 C 0.24774(6) 0.2740(3) 0.64842(6) 0.0205(4) Uani 1 1 d . . . . .
H47A H 0.224563 0.225344 0.671242 0.025 Uiso 1 1 calc R U . . .
H47B H 0.255267 0.170890 0.626941 0.025 Uiso 1 1 calc R U . . .
C17 C 0.67276(7) 0.5060(3) 0.83516(6) 0.0205(4) Uani 1 1 d . . . . .
C57 C 0.46164(6) 0.2673(3) 0.60270(6) 0.0214(4) Uani 1 1 d . . . . .
C33 C 0.39755(6) 0.6580(3) 0.67531(6) 0.0207(4) Uani 1 1 d . . . . .
C44 C 0.14303(6) 0.2629(3) 0.61583(6) 0.0197(4) Uani 1 1 d . . . . .
H44A H 0.155727 0.139438 0.625575 0.024 Uiso 1 1 calc R U . . .
H44B H 0.137339 0.337229 0.644039 0.024 Uiso 1 1 calc R U . . .
C59 C 0.29652(7) 0.4598(3) 0.56898(6) 0.0203(4) Uani 1 1 d . . . . .
H59A H 0.311638 0.355872 0.585912 0.030 Uiso 1 1 calc R U . . .
H59B H 0.321837 0.545049 0.558307 0.030 Uiso 1 1 calc R U . . .
H59C H 0.278088 0.411149 0.542357 0.030 Uiso 1 1 calc R U . . .
C36 C 0.29097(6) 0.6557(3) 0.64347(6) 0.0179(3) Uani 1 1 d . . . . .
C45 C 0.18183(6) 0.3624(3) 0.58675(6) 0.0176(3) Uani 1 1 d . . . . .
C35 C 0.32850(6) 0.7994(3) 0.62581(6) 0.0201(4) Uani 1 1 d . . . . .
H35A H 0.341084 0.754371 0.596013 0.024 Uiso 1 1 calc R U . . .
H35B H 0.311500 0.919105 0.619835 0.024 Uiso 1 1 calc R U . . .
C62 C 0.19933(7) 0.2214(3) 0.55014(6) 0.0215(4) Uani 1 1 d . . . . .
H62A H 0.209540 0.289196 0.522582 0.032 Uiso 1 1 calc R U . . .
H62B H 0.172690 0.136168 0.541900 0.032 Uiso 1 1 calc R U . . .
H62C H 0.226830 0.149683 0.562768 0.032 Uiso 1 1 calc R U . . .
O2A O 0.56499(8) 0.9135(5) 0.92530(7) 0.0492(4) Uani 0.8 1 d . . P A 1
C39 C 0.19725(7) 0.6523(3) 0.53907(6) 0.0204(4) Uani 1 1 d . . . . .
H39A H 0.211827 0.571148 0.515376 0.024 Uiso 1 1 calc R U . . .
H39B H 0.181741 0.759955 0.523211 0.024 Uiso 1 1 calc R U . . .
C41 C 0.10913(7) 0.5227(3) 0.53938(6) 0.0207(4) Uani 1 1 d . . . . .
C18 C 0.62744(7) 0.4958(3) 0.80416(6) 0.0210(4) Uani 1 1 d . . . . .
H18 H 0.601614 0.434010 0.822632 0.025 Uiso 1 1 calc R U . . .
C16 C 0.67777(7) 0.3841(3) 0.86968(6) 0.0234(4) Uani 1 1 d . . . . .
H16 H 0.652308 0.296077 0.873473 0.028 Uiso 1 1 calc R U . . .
C34 C 0.37175(7) 0.8367(3) 0.65850(6) 0.0222(4) Uani 1 1 d . . . . .
H34A H 0.360192 0.906777 0.685627 0.027 Uiso 1 1 calc R U . . .
H34B H 0.395540 0.916397 0.642492 0.027 Uiso 1 1 calc R U . . .
C38 C 0.23695(6) 0.7222(3) 0.57223(6) 0.0190(3) Uani 1 1 d . . . . .
H38A H 0.222553 0.814190 0.593513 0.023 Uiso 1 1 calc R U . . .
H38B H 0.262025 0.787653 0.554246 0.023 Uiso 1 1 calc R U . . .
C50 C 0.36018(6) 0.5367(3) 0.70108(6) 0.0203(4) Uani 1 1 d . . . . .
H50 H 0.376110 0.413435 0.707281 0.024 Uiso 1 1 calc R U . . .
C58 C 0.25689(6) 0.7614(3) 0.67698(6) 0.0195(4) Uani 1 1 d . . . . .
H58A H 0.240520 0.671128 0.696826 0.029 Uiso 1 1 calc R U . . .
H58B H 0.232525 0.831869 0.659082 0.029 Uiso 1 1 calc R U . . .
H58C H 0.276177 0.847707 0.696110 0.029 Uiso 1 1 calc R U . . .
C4 C 0.71325(7) 0.6486(3) 0.82568(6) 0.0210(4) Uani 1 1 d . . . . .
C13 C 0.79834(7) 0.5309(3) 0.93545(6) 0.0228(4) Uani 1 1 d . . . . .
C12 C 0.82039(7) 0.3363(3) 0.94403(6) 0.0266(4) Uani 1 1 d . . . . .
H12A H 0.795590 0.255785 0.958370 0.032 Uiso 1 1 calc R U . . .
H12B H 0.828682 0.279997 0.913976 0.032 Uiso 1 1 calc R U . . .
C14 C 0.76111(7) 0.5124(3) 0.89385(6) 0.0211(4) Uani 1 1 d . . . . .
H14 H 0.780114 0.454772 0.868436 0.025 Uiso 1 1 calc R U . . .
C22 C 0.56500(7) 0.6769(3) 0.75674(6) 0.0243(4) Uani 1 1 d . . . . .
H22A H 0.536461 0.627033 0.773053 0.029 Uiso 1 1 calc R U . . .
H22B H 0.556602 0.803906 0.745702 0.029 Uiso 1 1 calc R U . . .
C15 C 0.72006(7) 0.3732(3) 0.90319(6) 0.0249(4) Uani 1 1 d . . . . .
H15A H 0.733601 0.245088 0.902358 0.030 Uiso 1 1 calc R U . . .
H15B H 0.707991 0.395122 0.934704 0.030 Uiso 1 1 calc R U . . .
C56 C 0.43616(7) 0.3558(3) 0.64260(6) 0.0267(4) Uani 1 1 d . . . . .
H56A H 0.458778 0.358864 0.669543 0.032 Uiso 1 1 calc R U . . .
H56B H 0.408113 0.276692 0.650882 0.032 Uiso 1 1 calc R U . . .
C53 C 0.42606(7) 0.7888(3) 0.75430(6) 0.0286(4) Uani 1 1 d . . . . .
H53A H 0.410013 0.911216 0.749485 0.034 Uiso 1 1 calc R U . . .
H53B H 0.455674 0.809714 0.773520 0.034 Uiso 1 1 calc R U . . .
C20 C 0.59041(7) 0.3557(3) 0.72903(6) 0.0247(4) Uani 1 1 d . . . . .
C19 C 0.63543(7) 0.3710(3) 0.76131(6) 0.0238(4) Uani 1 1 d . . . . .
H19A H 0.662836 0.422234 0.743601 0.029 Uiso 1 1 calc R U . . .
H19B H 0.644760 0.244152 0.771807 0.029 Uiso 1 1 calc R U . . .
O1A O 0.49680(7) 0.7476(4) 0.92243(7) 0.0492(4) Uani 0.8 1 d . . P A 1
H1A H 0.495351 0.780589 0.950185 0.074 Uiso 0.8 1 calc R U P A 1
C2 C 0.65002(7) 0.8011(3) 0.76974(6) 0.0251(4) Uani 1 1 d . . . . .
H2A H 0.660963 0.733779 0.741960 0.030 Uiso 1 1 calc R U . . .
H2B H 0.637683 0.924765 0.759697 0.030 Uiso 1 1 calc R U . . .
C5 C 0.74056(6) 0.6971(3) 0.87312(6) 0.0208(4) Uani 1 1 d . . . . .
C21 C 0.57480(7) 0.5530(3) 0.71506(6) 0.0242(4) Uani 1 1 d . . . . .
H21A H 0.600660 0.610610 0.696461 0.029 Uiso 1 1 calc R U . . .
H21B H 0.544978 0.545609 0.695524 0.029 Uiso 1 1 calc R U . . .
C23 C 0.59126(7) 0.7956(3) 0.83511(7) 0.0268(4) Uani 1 1 d . . . . .
H23A H 0.619610 0.810124 0.856318 0.032 Uiso 1 1 calc R U . . .
H23B H 0.580488 0.922402 0.825924 0.032 Uiso 1 1 calc R U . . .
C52 C 0.39149(7) 0.6590(3) 0.78023(6) 0.0283(4) Uani 1 1 d . . . . .
C1 C 0.60818(7) 0.6912(3) 0.79132(6) 0.0228(4) Uani 1 1 d . . . . .
C27 C 0.70485(7) 0.7894(3) 0.90682(6) 0.0239(4) Uani 1 1 d . . . . .
H27A H 0.691174 0.902615 0.892714 0.036 Uiso 1 1 calc R U . . .
H27B H 0.722196 0.822167 0.935506 0.036 Uiso 1 1 calc R U . . .
H27C H 0.678536 0.701814 0.913594 0.036 Uiso 1 1 calc R U . . .
C30 C 0.77497(7) 0.5971(3) 0.98073(6) 0.0250(4) Uani 1 1 d . . . . .
H30A H 0.741127 0.554487 0.981498 0.037 Uiso 1 1 calc R U . . .
H30B H 0.775886 0.733768 0.982264 0.037 Uiso 1 1 calc R U . . .
H30C H 0.793067 0.544832 1.007147 0.037 Uiso 1 1 calc R U . . .
C54 C 0.44076(7) 0.7099(3) 0.70761(6) 0.0253(4) Uani 1 1 d . . . . .
H54A H 0.460902 0.597110 0.712917 0.030 Uiso 1 1 calc R U . . .
H54B H 0.461183 0.803359 0.691863 0.030 Uiso 1 1 calc R U . . .
C51 C 0.34700(7) 0.6200(3) 0.74854(6) 0.0246(4) Uani 1 1 d . . . . .
H51A H 0.329023 0.738282 0.743497 0.029 Uiso 1 1 calc R U . . .
H51B H 0.325035 0.532322 0.764397 0.029 Uiso 1 1 calc R U . . .
C61 C 0.08787(7) 0.7182(3) 0.53077(7) 0.0278(4) Uani 1 1 d . . . . .
H61A H 0.053739 0.707096 0.520875 0.042 Uiso 1 1 calc R U . . .
H61B H 0.106301 0.780981 0.506645 0.042 Uiso 1 1 calc R U . . .
H61C H 0.089997 0.791431 0.559309 0.042 Uiso 1 1 calc R U . . .
C6 C 0.78244(7) 0.8364(3) 0.86491(6) 0.0249(4) Uani 1 1 d . . . . .
H6A H 0.800552 0.795924 0.837434 0.030 Uiso 1 1 calc R U . . .
H6B H 0.768404 0.960906 0.858127 0.030 Uiso 1 1 calc R U . . .
C8 C 0.83941(7) 0.6645(3) 0.91914(6) 0.0246(4) Uani 1 1 d . . . . .
H8 H 0.850245 0.609790 0.889285 0.030 Uiso 1 1 calc R U . . .
C26 C 0.74739(7) 0.5550(3) 0.79031(6) 0.0256(4) Uani 1 1 d . . . . .
H26A H 0.755092 0.427652 0.800432 0.038 Uiso 1 1 calc R U . . .
H26B H 0.777483 0.627578 0.788208 0.038 Uiso 1 1 calc R U . . .
H26C H 0.731118 0.550862 0.759973 0.038 Uiso 1 1 calc R U . . .
C60 C 0.11140(7) 0.4216(3) 0.49261(6) 0.0267(4) Uani 1 1 d . . . . .
H60A H 0.119187 0.289565 0.497681 0.040 Uiso 1 1 calc R U . . .
H60B H 0.136600 0.479055 0.473786 0.040 Uiso 1 1 calc R U . . .
H60C H 0.079851 0.431954 0.476565 0.040 Uiso 1 1 calc R U . . .
C7 C 0.81827(7) 0.8540(3) 0.90597(7) 0.0278(4) Uani 1 1 d . . . . .
H7A H 0.844944 0.940006 0.897762 0.033 Uiso 1 1 calc R U . . .
H7B H 0.801254 0.907624 0.932714 0.033 Uiso 1 1 calc R U . . .
C25 C 0.53796(7) 0.7999(4) 0.90575(7) 0.0356(5) Uani 1 1 d . . . . .
C31 C 0.54882(8) 0.2510(3) 0.75217(7) 0.0309(5) Uani 1 1 d . . . . .
H31A H 0.559947 0.126175 0.761382 0.046 Uiso 1 1 calc R U . . .
H31B H 0.521301 0.239575 0.730415 0.046 Uiso 1 1 calc R U . . .
H31C H 0.538610 0.320217 0.779508 0.046 Uiso 1 1 calc R U . . .
C11 C 0.86586(8) 0.3385(4) 0.97500(6) 0.0317(5) Uani 1 1 d . . . . .
H11A H 0.857164 0.380109 1.006363 0.038 Uiso 1 1 calc R U . . .
H11B H 0.879395 0.210671 0.977385 0.038 Uiso 1 1 calc R U . . .
C32 C 0.60444(8) 0.2474(3) 0.68555(7) 0.0342(5) Uani 1 1 d . . . . .
H32A H 0.631143 0.312052 0.670299 0.051 Uiso 1 1 calc R U . . .
H32B H 0.576304 0.240028 0.664418 0.051 Uiso 1 1 calc R U . . .
H32C H 0.614841 0.121027 0.694174 0.051 Uiso 1 1 calc R U . . .
C10 C 0.90389(8) 0.4690(4) 0.95560(7) 0.0331(5) Uani 1 1 d . . . . .
H10 H 0.911541 0.422077 0.924059 0.040 Uiso 1 1 calc R U . . .
C3 C 0.69385(7) 0.8301(3) 0.80250(7) 0.0251(4) Uani 1 1 d . . . . .
H3A H 0.684539 0.919070 0.826961 0.030 Uiso 1 1 calc R U . . .
H3B H 0.720510 0.887900 0.784972 0.030 Uiso 1 1 calc R U . . .
C28 C 0.88083(8) 0.7682(4) 0.99705(7) 0.0369(5) Uani 1 1 d . . . . .
H28A H 0.864377 0.888476 0.992708 0.055 Uiso 1 1 calc R U . . .
H28B H 0.913001 0.788720 1.011210 0.055 Uiso 1 1 calc R U . . .
H28C H 0.861482 0.688570 1.017215 0.055 Uiso 1 1 calc R U . . .
C64 C 0.41653(8) 0.4773(4) 0.79494(7) 0.0343(5) Uani 1 1 d . . . . .
H64A H 0.428499 0.412545 0.767607 0.051 Uiso 1 1 calc R U . . .
H64B H 0.393240 0.397234 0.810775 0.051 Uiso 1 1 calc R U . . .
H64C H 0.443911 0.505798 0.815863 0.051 Uiso 1 1 calc R U . . .
C63 C 0.37399(8) 0.7599(4) 0.82347(7) 0.0379(5) Uani 1 1 d . . . . .
H63A H 0.401648 0.781270 0.844594 0.057 Uiso 1 1 calc R U . . .
H63B H 0.349647 0.682921 0.838819 0.057 Uiso 1 1 calc R U . . .
H63C H 0.359494 0.880025 0.814672 0.057 Uiso 1 1 calc R U . . .
C9 C 0.88653(7) 0.6718(4) 0.94991(7) 0.0322(5) Uani 1 1 d . . . . .
C29 C 0.92606(8) 0.7800(4) 0.92375(8) 0.0417(6) Uani 1 1 d . . . . .
H29A H 0.926819 0.736711 0.891701 0.063 Uiso 1 1 calc R U . . .
H29B H 0.957816 0.758179 0.938642 0.063 Uiso 1 1 calc R U . . .
H29C H 0.918631 0.913897 0.924317 0.063 Uiso 1 1 calc R U . . .
C24 C 0.55060(10) 0.7035(5) 0.86137(10) 0.0569(8) Uani 1 1 d . . . . .
H24A H 0.521183 0.699181 0.841209 0.068 Uiso 1 1 calc R U . . .
H24B H 0.560088 0.573034 0.868413 0.068 Uiso 1 1 calc R U . . .
O1B O 0.5024(3) 0.9048(17) 0.9112(3) 0.0492(4) Uani 0.2 1 d . . P A 2
H1B H 0.504885 0.957992 0.936976 0.074 Uiso 0.2 1 calc DR U P A 2
O2B O 0.5747(3) 0.7871(18) 0.9306(3) 0.0492(4) Uani 0.2 1 d . . P A 2

loop_
_atom_site_aniso_label
_atom_site_aniso_U_11
_atom_site_aniso_U_22
_atom_site_aniso_U_33
_atom_site_aniso_U_23
_atom_site_aniso_U_13
_atom_site_aniso_U_12
O7 0.0355(11) 0.0202(10) 0.0223(9) 0.000 0.0021(8) 0.000
O6 0.0219(6) 0.0257(8) 0.0257(7) -0.0097(6) -0.0017(5) 0.0024(6)
O5 0.0324(7) 0.0249(7) 0.0269(7) 0.0005(6) 0.0117(5) 0.0063(6)
O4 0.0564(9) 0.0299(8) 0.0251(7) 0.0027(6) 0.0186(6) 0.0085(7)
O3 0.0341(8) 0.0736(14) 0.0314(8) 0.0026(9) -0.0096(7) 0.0109(9)
C46 0.0217(8) 0.0137(9) 0.0144(7) 0.0018(6) 0.0044(6) 0.0021(7)
C49 0.0194(8) 0.0210(9) 0.0140(7) 0.0008(7) 0.0062(6) 0.0036(7)
C42 0.0217(8) 0.0237(10) 0.0178(8) -0.0060(7) 0.0019(6) 0.0015(7)
C40 0.0236(8) 0.0162(9) 0.0138(7) -0.0001(7) 0.0033(6) 0.0038(7)
C43 0.0258(9) 0.0207(10) 0.0198(8) -0.0015(7) 0.0039(7) -0.0014(8)
C55 0.0215(8) 0.0247(10) 0.0182(8) -0.0004(7) 0.0066(6) 0.0018(7)
C37 0.0210(8) 0.0149(9) 0.0146(7) 0.0013(6) 0.0053(6) 0.0025(7)
C48 0.0239(8) 0.0220(9) 0.0162(8) 0.0042(7) 0.0044(6) 0.0044(7)
C47 0.0249(8) 0.0158(9) 0.0207(8) 0.0050(7) 0.0028(7) 0.0011(7)
C17 0.0250(9) 0.0192(9) 0.0176(8) -0.0015(7) 0.0061(7) 0.0041(7)
C57 0.0197(8) 0.0249(10) 0.0197(8) -0.0020(7) 0.0024(6) 0.0003(8)
C33 0.0201(8) 0.0237(10) 0.0186(8) -0.0019(7) 0.0051(6) 0.0011(7)
C44 0.0243(8) 0.0183(9) 0.0165(8) 0.0012(7) 0.0035(6) -0.0005(7)
C59 0.0236(8) 0.0215(9) 0.0161(8) -0.0002(7) 0.0063(6) 0.0031(7)
C36 0.0203(8) 0.0164(9) 0.0171(8) 0.0009(7) 0.0047(6) 0.0021(7)
C45 0.0240(8) 0.0151(9) 0.0138(7) 0.0002(6) 0.0043(6) 0.0030(7)
C35 0.0228(8) 0.0173(9) 0.0203(8) 0.0032(7) 0.0056(6) 0.0011(7)
C62 0.0279(9) 0.0182(9) 0.0185(8) -0.0021(7) 0.0040(7) 0.0047(7)
O2A 0.0384(7) 0.0758(13) 0.0337(7) -0.0210(8) 0.0098(6) -0.0127(9)
C39 0.0262(9) 0.0190(9) 0.0161(8) 0.0036(7) 0.0037(6) 0.0033(7)
C41 0.0248(9) 0.0204(9) 0.0170(8) -0.0010(7) 0.0007(7) 0.0032(7)
C18 0.0247(9) 0.0217(10) 0.0168(8) -0.0001(7) 0.0041(7) 0.0009(7)
C16 0.0282(9) 0.0210(10) 0.0212(8) 0.0009(7) 0.0052(7) -0.0006(8)
C34 0.0234(8) 0.0209(10) 0.0226(8) -0.0004(7) 0.0067(7) -0.0011(8)
C38 0.0245(8) 0.0165(9) 0.0162(7) 0.0033(7) 0.0046(6) 0.0010(7)
C50 0.0208(8) 0.0248(10) 0.0155(8) 0.0007(7) 0.0033(6) 0.0031(7)
C58 0.0228(8) 0.0184(9) 0.0175(8) -0.0025(7) 0.0044(6) 0.0025(7)
C4 0.0249(9) 0.0214(10) 0.0169(8) 0.0021(7) 0.0045(7) 0.0023(8)
C13 0.0257(9) 0.0271(10) 0.0156(8) 0.0016(7) 0.0051(7) 0.0038(8)
C12 0.0325(10) 0.0295(11) 0.0181(8) 0.0033(8) 0.0056(7) 0.0075(9)
C14 0.0241(9) 0.0220(10) 0.0174(8) 0.0011(7) 0.0036(6) 0.0025(7)
C22 0.0270(9) 0.0237(10) 0.0223(9) -0.0018(8) 0.0010(7) 0.0059(8)
C15 0.0315(10) 0.0221(10) 0.0211(9) 0.0059(7) 0.0025(7) 0.0006(8)
C56 0.0329(10) 0.0278(11) 0.0197(8) 0.0011(8) 0.0088(7) 0.0065(9)
C53 0.0242(9) 0.0372(12) 0.0243(9) -0.0086(9) 0.0019(7) -0.0003(9)
C20 0.0323(10) 0.0224(10) 0.0194(8) -0.0022(7) 0.0005(7) 0.0038(8)
C19 0.0294(9) 0.0203(10) 0.0218(9) -0.0022(7) 0.0024(7) 0.0045(8)
O1A 0.0384(7) 0.0758(13) 0.0337(7) -0.0210(8) 0.0098(6) -0.0127(9)
C2 0.0323(10) 0.0197(10) 0.0233(9) 0.0049(7) 0.0005(7) 0.0025(8)
C5 0.0228(8) 0.0209(10) 0.0188(8) 0.0013(7) 0.0039(6) 0.0011(7)
C21 0.0281(9) 0.0265(11) 0.0179(8) 0.0008(8) 0.0015(7) 0.0027(8)
C23 0.0291(9) 0.0266(11) 0.0247(9) -0.0051(8) 0.0014(7) 0.0077(8)
C52 0.0266(9) 0.0408(13) 0.0177(8) -0.0033(8) 0.0027(7) 0.0018(9)
C1 0.0257(9) 0.0227(10) 0.0200(8) -0.0011(7) 0.0016(7) 0.0045(8)
C27 0.0261(9) 0.0244(10) 0.0214(8) -0.0020(8) 0.0022(7) 0.0029(8)
C30 0.0295(9) 0.0283(11) 0.0172(8) -0.0007(7) 0.0057(7) 0.0029(8)
C54 0.0213(8) 0.0312(11) 0.0235(9) -0.0028(8) 0.0044(7) -0.0010(8)
C51 0.0227(8) 0.0345(11) 0.0167(8) -0.0026(8) 0.0053(6) 0.0012(8)
C61 0.0282(9) 0.0238(10) 0.0311(10) 0.0037(8) -0.0031(7) 0.0061(8)
C6 0.0265(9) 0.0244(10) 0.0239(9) 0.0047(8) 0.0028(7) -0.0004(8)
C8 0.0245(9) 0.0327(11) 0.0169(8) 0.0011(8) 0.0043(7) 0.0003(8)
C26 0.0265(9) 0.0329(12) 0.0176(8) 0.0015(8) 0.0058(7) 0.0033(8)
C60 0.0307(10) 0.0335(11) 0.0160(8) -0.0010(8) 0.0003(7) 0.0021(9)
C7 0.0300(9) 0.0287(11) 0.0249(9) 0.0025(8) 0.0024(7) -0.0053(9)
C25 0.0249(9) 0.0518(15) 0.0302(10) -0.0098(10) 0.0018(8) 0.0032(10)
C31 0.0369(11) 0.0278(12) 0.0279(10) 0.0003(9) -0.0033(8) -0.0021(9)
C11 0.0350(10) 0.0411(13) 0.0190(9) 0.0033(9) 0.0024(7) 0.0134(10)
C32 0.0437(11) 0.0345(12) 0.0243(9) -0.0087(9) -0.0015(8) 0.0115(10)
C10 0.0285(10) 0.0552(15) 0.0156(8) 0.0008(9) 0.0025(7) 0.0092(10)
C3 0.0286(9) 0.0223(10) 0.0244(9) 0.0053(8) 0.0019(7) -0.0005(8)
C28 0.0373(11) 0.0481(15) 0.0251(10) -0.0022(10) -0.0024(8) -0.0042(11)
C64 0.0299(10) 0.0504(15) 0.0224(9) 0.0021(9) -0.0012(8) 0.0038(10)
C63 0.0368(11) 0.0565(16) 0.0205(9) -0.0113(10) 0.0048(8) 0.0013(11)
C9 0.0276(10) 0.0490(14) 0.0200(9) 0.0033(9) 0.0013(7) -0.0008(10)
C29 0.0282(10) 0.0655(18) 0.0313(10) 0.0099(11) 0.0003(8) -0.0069(11)
C24 0.0461(14) 0.076(2) 0.0494(14) -0.0348(15) 0.0228(11) -0.0219(15)
O1B 0.0384(7) 0.0758(13) 0.0337(7) -0.0210(8) 0.0098(6) -0.0127(9)
O2B 0.0384(7) 0.0758(13) 0.0337(7) -0.0210(8) 0.0098(6) -0.0127(9)

loop_
_atom_type_symbol
_atom_type_description
_atom_type_scat_dispersion_real
_atom_type_scat_dispersion_imag
_atom_type_scat_source
C C 0.0181 0.0091 'International Tables Vol C Tables 4.2.6.8 and 6.1.1.4'
H H 0.0000 0.0000 'International Tables Vol C Tables 4.2.6.8 and 6.1.1.4'
O O 0.0492 0.0322 'International Tables Vol C Tables 4.2.6.8 and 6.1.1.4'

loop_
_exptl_crystal_face_index_h
_exptl_crystal_face_index_k
_exptl_crystal_face_index_l
_exptl_crystal_face_perp_dist
1 1 -19 0.0648
5 -4 -4 0.1121
-1 -1 19 0.0411
-5 4 0 0.0546
7 3 -12 0.0494
17 0 5 0.0272
-17 0 -6 0.0118

loop_
_geom_angle_atom_site_label_1
_geom_angle_atom_site_label_2
_geom_angle_atom_site_label_3
_geom_angle
_geom_angle_site_symmetry_1
_geom_angle_site_symmetry_3
_geom_angle_publ_flag
H7C O7 H7C 112.3 . 2_556 ?
H7C O7 H7D 26.1 . 2_556 ?
H7C O7 H7D 104.5 . . ?
H7C O7 H7D 104.5 2_556 2_556 ?
H7D O7 H7C 26.1 . 2_556 ?
H7D O7 H7D 108.9 . 2_556 ?
C42 O6 H6 109.5 . . ?
C57 O5 H5 109.5 . . ?
C10 O3 H3 109.5 . . ?
C37 C46 H46 105.0 . . ?
C37 C46 C45 117.13(13) . . ?
C47 C46 H46 105.0 . . ?
C47 C46 C37 109.99(14) . . ?
C47 C46 C45 113.53(15) . . ?
C45 C46 H46 105.0 . . ?
C48 C49 C36 120.19(16) . . ?
C48 C49 C50 119.71(17) . . ?
C50 C49 C36 119.85(16) . . ?
O6 C42 H42 106.3 . . ?
O6 C42 C43 111.73(16) . . ?
O6 C42 C41 111.97(15) . . ?
C43 C42 H42 106.3 . . ?
C43 C42 C41 113.72(15) . . ?
C41 C42 H42 106.3 . . ?
C45 C40 H40 104.3 . . ?
C39 C40 H40 104.3 . . ?
C39 C40 C45 110.25(14) . . ?
C39 C40 C41 114.59(14) . . ?
C41 C40 H40 104.3 . . ?
C41 C40 C45 117.44(15) . . ?
C42 C43 H43A 109.6 . . ?
C42 C43 H43B 109.6 . . ?
C42 C43 C44 110.36(16) . . ?
H43A C43 H43B 108.1 . . ?
C44 C43 H43A 109.6 . . ?
C44 C43 H43B 109.6 . . ?
H55A C55 H55B 107.5 . . ?
C33 C55 H55A 108.4 . . ?
C33 C55 H55B 108.4 . . ?
C56 C55 H55A 108.4 . . ?
C56 C55 H55B 108.4 . . ?
C56 C55 C33 115.56(15) . . ?
C46 C37 C36 107.73(13) . . ?
C59 C37 C46 110.87(15) . . ?
C59 C37 C36 110.84(14) . . ?
C59 C37 C38 107.53(13) . . ?
C38 C37 C46 110.05(14) . . ?
C38 C37 C36 109.82(14) . . ?
C49 C48 H48 117.1 . . ?
C49 C48 C47 125.83(17) . . ?
C47 C48 H48 117.1 . . ?
C46 C47 H47A 108.6 . . ?
C46 C47 H47B 108.6 . . ?
C48 C47 C46 114.51(16) . . ?
C48 C47 H47A 108.6 . . ?
C48 C47 H47B 108.6 . . ?
H47A C47 H47B 107.6 . . ?
C18 C17 C4 120.86(16) . . ?
C16 C17 C18 118.92(18) . . ?
C16 C17 C4 120.17(17) . . ?
O5 C57 C56 111.77(16) . . ?
O4 C57 O5 123.34(17) . . ?
O4 C57 C56 124.89(19) . . ?
C34 C33 C55 109.08(14) . . ?
C34 C33 C50 108.22(14) . . ?
C34 C33 C54 109.71(16) . . ?
C50 C33 C55 111.23(16) . . ?
C54 C33 C55 107.91(14) . . ?
C54 C33 C50 110.67(15) . . ?
C43 C44 H44A 108.9 . . ?
C43 C44 H44B 108.9 . . ?
C43 C44 C45 113.45(14) . . ?
H44A C44 H44B 107.7 . . ?
C45 C44 H44A 108.9 . . ?
C45 C44 H44B 108.9 . . ?
C37 C59 H59A 109.5 . . ?
C37 C59 H59B 109.5 . . ?
C37 C59 H59C 109.5 . . ?
H59A C59 H59B 109.5 . . ?
H59A C59 H59C 109.5 . . ?
H59B C59 H59C 109.5 . . ?
C49 C36 C37 108.47(14) . . ?
C49 C36 C35 112.59(14) . . ?
C49 C36 C58 106.49(13) . . ?
C35 C36 C37 110.01(13) . . ?
C35 C36 C58 107.15(15) . . ?
C58 C36 C37 112.13(13) . . ?
C40 C45 C46 105.52(14) . . ?
C44 C45 C46 107.37(13) . . ?
C44 C45 C40 108.72(14) . . ?
C44 C45 C62 107.43(15) . . ?
C62 C45 C46 114.32(14) . . ?
C62 C45 C40 113.24(13) . . ?
C36 C35 H35A 108.5 . . ?
C36 C35 H35B 108.5 . . ?
H35A C35 H35B 107.5 . . ?
C34 C35 C36 115.19(14) . . ?
C34 C35 H35A 108.5 . . ?
C34 C35 H35B 108.5 . . ?
C45 C62 H62A 109.5 . . ?
C45 C62 H62B 109.5 . . ?
C45 C62 H62C 109.5 . . ?
H62A C62 H62B 109.5 . . ?
H62A C62 H62C 109.5 . . ?
H62B C62 H62C 109.5 . . ?
C40 C39 H39A 109.6 . . ?
C40 C39 H39B 109.6 . . ?
H39A C39 H39B 108.1 . . ?
C38 C39 C40 110.31(14) . . ?
C38 C39 H39A 109.6 . . ?
C38 C39 H39B 109.6 . . ?
C42 C41 C40 106.32(13) . . ?
C61 C41 C42 107.21(15) . . ?
C61 C41 C40 108.86(15) . . ?
C61 C41 C60 107.85(15) . . ?
C60 C41 C42 111.52(16) . . ?
C60 C41 C40 114.81(15) . . ?
C17 C18 H18 106.7 . . ?
C17 C18 C19 111.97(15) . . ?
C17 C18 C1 111.90(16) . . ?
C19 C18 H18 106.7 . . ?
C1 C18 H18 106.7 . . ?
C1 C18 C19 112.54(14) . . ?
C17 C16 H16 117.0 . . ?
C17 C16 C15 125.98(18) . . ?
C15 C16 H16 117.0 . . ?
C33 C34 H34A 108.8 . . ?
C33 C34 H34B 108.8 . . ?
C35 C34 C33 113.60(16) . . ?
C35 C34 H34A 108.8 . . ?
C35 C34 H34B 108.8 . . ?
H34A C34 H34B 107.7 . . ?
C37 C38 H38A 108.7 . . ?
C37 C38 H38B 108.7 . . ?
C39 C38 C37 114.14(16) . . ?
C39 C38 H38A 108.7 . . ?
C39 C38 H38B 108.7 . . ?
H38A C38 H38B 107.6 . . ?
C49 C50 C33 112.12(14) . . ?
C49 C50 H50 106.8 . . ?
C49 C50 C51 111.55(14) . . ?
C33 C50 H50 106.8 . . ?
C33 C50 C51 112.36(16) . . ?
C51 C50 H50 106.8 . . ?
C36 C58 H58A 109.5 . . ?
C36 C58 H58B 109.5 . . ?
C36 C58 H58C 109.5 . . ?
H58A C58 H58B 109.5 . . ?
H58A C58 H58C 109.5 . . ?
H58B C58 H58C 109.5 . . ?
C17 C4 C5 108.80(14) . . ?
C17 C4 C26 106.23(16) . . ?
C17 C4 C3 112.84(15) . . ?
C26 C4 C5 112.46(15) . . ?
C3 C4 C5 110.11(16) . . ?
C3 C4 C26 106.39(15) . . ?
C12 C13 C14 107.28(16) . . ?
C12 C13 C30 107.98(15) . . ?
C12 C13 C8 108.60(15) . . ?
C30 C13 C14 113.67(15) . . ?
C30 C13 C8 112.58(17) . . ?
C8 C13 C14 106.52(14) . . ?
C13 C12 H12A 108.8 . . ?
C13 C12 H12B 108.8 . . ?
H12A C12 H12B 107.7 . . ?
C11 C12 C13 113.70(18) . . ?
C11 C12 H12A 108.8 . . ?
C11 C12 H12B 108.8 . . ?
C13 C14 H14 104.9 . . ?
C15 C14 C13 112.99(15) . . ?
C15 C14 H14 104.9 . . ?
C15 C14 C5 110.95(15) . . ?
C5 C14 C13 116.86(16) . . ?
C5 C14 H14 104.9 . . ?
H22A C22 H22B 107.6 . . ?
C21 C22 H22A 108.7 . . ?
C21 C22 H22B 108.7 . . ?
C21 C22 C1 114.06(15) . . ?
C1 C22 H22A 108.7 . . ?
C1 C22 H22B 108.7 . . ?
C16 C15 C14 114.54(15) . . ?
C16 C15 H15A 108.6 . . ?
C16 C15 H15B 108.6 . . ?
C14 C15 H15A 108.6 . . ?
C14 C15 H15B 108.6 . . ?
H15A C15 H15B 107.6 . . ?
C55 C56 H56A 108.7 . . ?
C55 C56 H56B 108.7 . . ?
C57 C56 C55 114.10(16) . . ?
C57 C56 H56A 108.7 . . ?
C57 C56 H56B 108.7 . . ?
H56A C56 H56B 107.6 . . ?
H53A C53 H53B 107.8 . . ?
C52 C53 H53A 109.1 . . ?
C52 C53 H53B 109.1 . . ?
C54 C53 H53A 109.1 . . ?
C54 C53 H53B 109.1 . . ?
C54 C53 C52 112.69(18) . . ?
C21 C20 C19 108.28(16) . . ?
C21 C20 C31 111.08(16) . . ?
C21 C20 C32 108.82(16) . . ?
C31 C20 C19 111.52(15) . . ?
C31 C20 C32 108.23(18) . . ?
C32 C20 C19 108.85(16) . . ?
C18 C19 H19A 108.8 . . ?
C18 C19 H19B 108.8 . . ?
C20 C19 C18 113.81(15) . . ?
C20 C19 H19A 108.8 . . ?
C20 C19 H19B 108.8 . . ?
H19A C19 H19B 107.7 . . ?
C25 O1A H1A 109.5 . . ?
H2A C2 H2B 107.7 . . ?
C1 C2 H2A 108.8 . . ?
C1 C2 H2B 108.8 . . ?
C3 C2 H2A 108.8 . . ?
C3 C2 H2B 108.8 . . ?
C3 C2 C1 113.78(15) . . ?
C14 C5 C4 108.10(15) . . ?
C27 C5 C4 110.08(14) . . ?
C27 C5 C14 110.47(14) . . ?
C6 C5 C4 110.45(14) . . ?
C6 C5 C14 109.95(15) . . ?
C6 C5 C27 107.80(16) . . ?
C22 C21 C20 112.32(15) . . ?
C22 C21 H21A 109.1 . . ?
C22 C21 H21B 109.1 . . ?
C20 C21 H21A 109.1 . . ?
C20 C21 H21B 109.1 . . ?
H21A C21 H21B 107.9 . . ?
H23A C23 H23B 107.4 . . ?
C1 C23 H23A 108.3 . . ?
C1 C23 H23B 108.3 . . ?
C24 C23 H23A 108.3 . . ?
C24 C23 H23B 108.3 . . ?
C24 C23 C1 115.86(19) . . ?
C53 C52 C51 108.03(16) . . ?
C64 C52 C53 111.81(17) . . ?
C64 C52 C51 111.17(19) . . ?
C64 C52 C63 108.64(17) . . ?
C63 C52 C53 108.73(19) . . ?
C63 C52 C51 108.37(16) . . ?
C18 C1 C22 110.74(16) . . ?
C18 C1 C23 110.29(15) . . ?
C22 C1 C23 108.94(15) . . ?
C2 C1 C18 107.87(15) . . ?
C2 C1 C22 110.06(15) . . ?
C2 C1 C23 108.90(17) . . ?
C5 C27 H27A 109.5 . . ?
C5 C27 H27B 109.5 . . ?
C5 C27 H27C 109.5 . . ?
H27A C27 H27B 109.5 . . ?
H27A C27 H27C 109.5 . . ?
H27B C27 H27C 109.5 . . ?
C13 C30 H30A 109.5 . . ?
C13 C30 H30B 109.5 . . ?
C13 C30 H30C 109.5 . . ?
H30A C30 H30B 109.5 . . ?
H30A C30 H30C 109.5 . . ?
H30B C30 H30C 109.5 . . ?
C33 C54 H54A 108.7 . . ?
C33 C54 H54B 108.7 . . ?
C53 C54 C33 114.40(15) . . ?
C53 C54 H54A 108.7 . . ?
C53 C54 H54B 108.7 . . ?
H54A C54 H54B 107.6 . . ?
C50 C51 H51A 108.8 . . ?
C50 C51 H51B 108.8 . . ?
C52 C51 C50 113.77(15) . . ?
C52 C51 H51A 108.8 . . ?
C52 C51 H51B 108.8 . . ?
H51A C51 H51B 107.7 . . ?
C41 C61 H61A 109.5 . . ?
C41 C61 H61B 109.5 . . ?
C41 C61 H61C 109.5 . . ?
H61A C61 H61B 109.5 . . ?
H61A C61 H61C 109.5 . . ?
H61B C61 H61C 109.5 . . ?
C5 C6 H6A 108.8 . . ?
C5 C6 H6B 108.8 . . ?
H6A C6 H6B 107.7 . . ?
C7 C6 C5 113.80(15) . . ?
C7 C6 H6A 108.8 . . ?
C7 C6 H6B 108.8 . . ?
C13 C8 H8 104.5 . . ?
C13 C8 C9 116.47(16) . . ?
C7 C8 C13 110.30(15) . . ?
C7 C8 H8 104.5 . . ?
C7 C8 C9 115.03(18) . . ?
C9 C8 H8 104.5 . . ?
C4 C26 H26A 109.5 . . ?
C4 C26 H26B 109.5 . . ?
C4 C26 H26C 109.5 . . ?
H26A C26 H26B 109.5 . . ?
H26A C26 H26C 109.5 . . ?
H26B C26 H26C 109.5 . . ?
C41 C60 H60A 109.5 . . ?
C41 C60 H60B 109.5 . . ?
C41 C60 H60C 109.5 . . ?
H60A C60 H60B 109.5 . . ?
H60A C60 H60C 109.5 . . ?
H60B C60 H60C 109.5 . . ?
C6 C7 H7A 109.4 . . ?
C6 C7 H7B 109.4 . . ?
C8 C7 C6 110.97(17) . . ?
C8 C7 H7A 109.4 . . ?
C8 C7 H7B 109.4 . . ?
H7A C7 H7B 108.0 . . ?
O2A C25 O1A 122.9(2) . . ?
O2A C25 C24 123.3(2) . . ?
O1A C25 C24 113.8(2) . . ?
O1B C25 C24 125.3(4) . . ?
O2B C25 C24 105.4(5) . . ?
O2B C25 O1B 127.4(6) . . ?
C20 C31 H31A 109.5 . . ?
C20 C31 H31B 109.5 . . ?
C20 C31 H31C 109.5 . . ?
H31A C31 H31B 109.5 . . ?
H31A C31 H31C 109.5 . . ?
H31B C31 H31C 109.5 . . ?
C12 C11 H11A 109.5 . . ?
C12 C11 H11B 109.5 . . ?
H11A C11 H11B 108.1 . . ?
C10 C11 C12 110.57(16) . . ?
C10 C11 H11A 109.5 . . ?
C10 C11 H11B 109.5 . . ?
C20 C32 H32A 109.5 . . ?
C20 C32 H32B 109.5 . . ?
C20 C32 H32C 109.5 . . ?
H32A C32 H32B 109.5 . . ?
H32A C32 H32C 109.5 . . ?
H32B C32 H32C 109.5 . . ?
O3 C10 C11 110.23(17) . . ?
O3 C10 H10 106.8 . . ?
O3 C10 C9 111.7(2) . . ?
C11 C10 H10 106.8 . . ?
C11 C10 C9 113.99(17) . . ?
C9 C10 H10 106.8 . . ?
C4 C3 H3A 108.6 . . ?
C4 C3 H3B 108.6 . . ?
C2 C3 C4 114.47(17) . . ?
C2 C3 H3A 108.6 . . ?
C2 C3 H3B 108.6 . . ?
H3A C3 H3B 107.6 . . ?
H28A C28 H28B 109.5 . . ?
H28A C28 H28C 109.5 . . ?
H28B C28 H28C 109.5 . . ?
C9 C28 H28A 109.5 . . ?
C9 C28 H28B 109.5 . . ?
C9 C28 H28C 109.5 . . ?
C52 C64 H64A 109.5 . . ?
C52 C64 H64B 109.5 . . ?
C52 C64 H64C 109.5 . . ?
H64A C64 H64B 109.5 . . ?
H64A C64 H64C 109.5 . . ?
H64B C64 H64C 109.5 . . ?
C52 C63 H63A 109.5 . . ?
C52 C63 H63B 109.5 . . ?
C52 C63 H63C 109.5 . . ?
H63A C63 H63B 109.5 . . ?
H63A C63 H63C 109.5 . . ?
H63B C63 H63C 109.5 . . ?
C10 C9 C8 106.44(18) . . ?
C10 C9 C28 111.34(18) . . ?
C10 C9 C29 107.85(19) . . ?
C28 C9 C8 115.17(17) . . ?
C28 C9 C29 107.1(2) . . ?
C29 C9 C8 108.72(16) . . ?
C9 C29 H29A 109.5 . . ?
C9 C29 H29B 109.5 . . ?
C9 C29 H29C 109.5 . . ?
H29A C29 H29B 109.5 . . ?
H29A C29 H29C 109.5 . . ?
H29B C29 H29C 109.5 . . ?
C23 C24 H24A 108.7 . . ?
C23 C24 H24B 108.7 . . ?
C25 C24 C23 114.4(2) . . ?
C25 C24 H24A 108.7 . . ?
C25 C24 H24B 108.7 . . ?
H24A C24 H24B 107.6 . . ?
C25 O1B H1B 109.5 . . ?

loop_
_geom_bond_atom_site_label_1
_geom_bond_atom_site_label_2
_geom_bond_distance
_geom_bond_site_symmetry_2
_geom_bond_publ_flag
O7 H7C 0.8499 . ?
O7 H7C 0.85(7) 2_556 ?
O7 H7D 0.8499 . ?
O7 H7D 0.85(8) 2_556 ?
O6 H6 0.8400 . ?
O6 C42 1.434(2) . ?
O5 H5 0.8400 . ?
O5 C57 1.325(3) . ?
O4 C57 1.202(2) . ?
O3 H3 0.8400 . ?
O3 C10 1.443(2) . ?
C46 H46 1.0000 . ?
C46 C37 1.554(2) . ?
C46 C47 1.540(2) . ?
C46 C45 1.571(2) . ?
C49 C48 1.329(3) . ?
C49 C36 1.537(2) . ?
C49 C50 1.526(2) . ?
C42 H42 1.0000 . ?
C42 C43 1.517(3) . ?
C42 C41 1.545(3) . ?
C40 H40 1.0000 . ?
C40 C45 1.561(2) . ?
C40 C39 1.527(2) . ?
C40 C41 1.557(2) . ?
C43 H43A 0.9900 . ?
C43 H43B 0.9900 . ?
C43 C44 1.532(2) . ?
C55 H55A 0.9900 . ?
C55 H55B 0.9900 . ?
C55 C33 1.551(2) . ?
C55 C56 1.518(3) . ?
C37 C59 1.546(2) . ?
C37 C36 1.589(2) . ?
C37 C38 1.548(2) . ?
C48 H48 0.9500 . ?
C48 C47 1.503(3) . ?
C47 H47A 0.9900 . ?
C47 H47B 0.9900 . ?
C17 C18 1.525(3) . ?
C17 C16 1.333(3) . ?
C17 C4 1.539(3) . ?
C57 C56 1.503(2) . ?
C33 C34 1.538(3) . ?
C33 C50 1.548(3) . ?
C33 C54 1.545(3) . ?
C44 H44A 0.9900 . ?
C44 H44B 0.9900 . ?
C44 C45 1.545(2) . ?
C59 H59A 0.9800 . ?
C59 H59B 0.9800 . ?
C59 H59C 0.9800 . ?
C36 C35 1.551(2) . ?
C36 C58 1.558(2) . ?
C45 C62 1.547(2) . ?
C35 H35A 0.9900 . ?
C35 H35B 0.9900 . ?
C35 C34 1.531(2) . ?
C62 H62A 0.9800 . ?
C62 H62B 0.9800 . ?
C62 H62C 0.9800 . ?
O2A C25 1.234(3) . ?
C39 H39A 0.9900 . ?
C39 H39B 0.9900 . ?
C39 C38 1.526(2) . ?
C41 C61 1.536(3) . ?
C41 C60 1.539(2) . ?
C18 H18 1.0000 . ?
C18 C19 1.549(2) . ?
C18 C1 1.539(3) . ?
C16 H16 0.9500 . ?
C16 C15 1.504(3) . ?
C34 H34A 0.9900 . ?
C34 H34B 0.9900 . ?
C38 H38A 0.9900 . ?
C38 H38B 0.9900 . ?
C50 H50 1.0000 . ?
C50 C51 1.549(2) . ?
C58 H58A 0.9800 . ?
C58 H58B 0.9800 . ?
C58 H58C 0.9800 . ?
C4 C5 1.594(2) . ?
C4 C26 1.554(2) . ?
C4 C3 1.553(3) . ?
C13 C12 1.538(3) . ?
C13 C14 1.574(3) . ?
C13 C30 1.546(2) . ?
C13 C8 1.560(3) . ?
C12 H12A 0.9900 . ?
C12 H12B 0.9900 . ?
C12 C11 1.527(3) . ?
C14 H14 1.0000 . ?
C14 C15 1.534(3) . ?
C14 C5 1.555(3) . ?
C22 H22A 0.9900 . ?
C22 H22B 0.9900 . ?
C22 C21 1.526(3) . ?
C22 C1 1.544(3) . ?
C15 H15A 0.9900 . ?
C15 H15B 0.9900 . ?
C56 H56A 0.9900 . ?
C56 H56B 0.9900 . ?
C53 H53A 0.9900 . ?
C53 H53B 0.9900 . ?
C53 C52 1.536(3) . ?
C53 C54 1.528(3) . ?
C20 C19 1.543(3) . ?
C20 C21 1.529(3) . ?
C20 C31 1.532(3) . ?
C20 C32 1.535(3) . ?
C19 H19A 0.9900 . ?
C19 H19B 0.9900 . ?
O1A H1A 0.8400 . ?
O1A C25 1.294(3) . ?
C2 H2A 0.9900 . ?
C2 H2B 0.9900 . ?
C2 C1 1.536(3) . ?
C2 C3 1.535(3) . ?
C5 C27 1.546(2) . ?
C5 C6 1.545(3) . ?
C21 H21A 0.9900 . ?
C21 H21B 0.9900 . ?
C23 H23A 0.9900 . ?
C23 H23B 0.9900 . ?
C23 C1 1.552(3) . ?
C23 C24 1.515(3) . ?
C52 C51 1.543(3) . ?
C52 C64 1.528(3) . ?
C52 C63 1.532(3) . ?
C27 H27A 0.9800 . ?
C27 H27B 0.9800 . ?
C27 H27C 0.9800 . ?
C30 H30A 0.9800 . ?
C30 H30B 0.9800 . ?
C30 H30C 0.9800 . ?
C54 H54A 0.9900 . ?
C54 H54B 0.9900 . ?
C51 H51A 0.9900 . ?
C51 H51B 0.9900 . ?
C61 H61A 0.9800 . ?
C61 H61B 0.9800 . ?
C61 H61C 0.9800 . ?
C6 H6A 0.9900 . ?
C6 H6B 0.9900 . ?
C6 C7 1.537(3) . ?
C8 H8 1.0000 . ?
C8 C7 1.522(3) . ?
C8 C9 1.561(3) . ?
C26 H26A 0.9800 . ?
C26 H26B 0.9800 . ?
C26 H26C 0.9800 . ?
C60 H60A 0.9800 . ?
C60 H60B 0.9800 . ?
C60 H60C 0.9800 . ?
C7 H7A 0.9900 . ?
C7 H7B 0.9900 . ?
C25 C24 1.506(3) . ?
C25 O1B 1.247(10) . ?
C25 O2B 1.234(10) . ?
C31 H31A 0.9800 . ?
C31 H31B 0.9800 . ?
C31 H31C 0.9800 . ?
C11 H11A 0.9900 . ?
C11 H11B 0.9900 . ?
C11 C10 1.518(3) . ?
C32 H32A 0.9800 . ?
C32 H32B 0.9800 . ?
C32 H32C 0.9800 . ?
C10 H10 1.0000 . ?
C10 C9 1.536(4) . ?
C3 H3A 0.9900 . ?
C3 H3B 0.9900 . ?
C28 H28A 0.9800 . ?
C28 H28B 0.9800 . ?
C28 H28C 0.9800 . ?
C28 C9 1.541(3) . ?
C64 H64A 0.9800 . ?
C64 H64B 0.9800 . ?
C64 H64C 0.9800 . ?
C63 H63A 0.9800 . ?
C63 H63B 0.9800 . ?
C63 H63C 0.9800 . ?
C9 C29 1.545(3) . ?
C29 H29A 0.9800 . ?
C29 H29B 0.9800 . ?
C29 H29C 0.9800 . ?
C24 H24A 0.9900 . ?
C24 H24B 0.9900 . ?
O1B H1B 0.8400 . ?

loop_
_geom_torsion_atom_site_label_1
_geom_torsion_atom_site_label_2
_geom_torsion_atom_site_label_3
_geom_torsion_atom_site_label_4
_geom_torsion
_geom_torsion_site_symmetry_1
_geom_torsion_site_symmetry_2
_geom_torsion_site_symmetry_3
_geom_torsion_site_symmetry_4
_geom_torsion_publ_flag
O6 C42 C43 C44 -172.11(13) . . . . ?
O6 C42 C41 C40 176.42(14) . . . . ?
O6 C42 C41 C61 60.10(19) . . . . ?
O6 C42 C41 C60 -57.7(2) . . . . ?
O5 C57 C56 C55 -172.62(16) . . . . ?
O4 C57 C56 C55 6.8(3) . . . . ?
O3 C10 C9 C8 178.58(14) . . . . ?
O3 C10 C9 C28 -55.2(2) . . . . ?
O3 C10 C9 C29 62.1(2) . . . . ?
C46 C37 C36 C49 59.68(17) . . . . ?
C46 C37 C36 C35 -176.77(14) . . . . ?
C46 C37 C36 C58 -57.64(18) . . . . ?
C46 C37 C38 C39 -45.62(18) . . . . ?
C49 C48 C47 C46 -3.5(3) . . . . ?
C49 C36 C35 C34 -35.2(2) . . . . ?
C49 C50 C51 C52 178.83(18) . . . . ?
C42 C43 C44 C45 -56.26(19) . . . . ?
C40 C39 C38 C37 55.95(19) . . . . ?
C43 C42 C41 C40 -55.76(19) . . . . ?
C43 C42 C41 C61 -172.07(15) . . . . ?
C43 C42 C41 C60 70.08(19) . . . . ?
C43 C44 C45 C46 163.84(15) . . . . ?
C43 C44 C45 C40 50.13(19) . . . . ?
C43 C44 C45 C62 -72.76(19) . . . . ?
C55 C33 C34 C35 61.49(19) . . . . ?
C55 C33 C50 C49 -65.2(2) . . . . ?
C55 C33 C50 C51 168.22(15) . . . . ?
C55 C33 C54 C53 -171.32(17) . . . . ?
C37 C46 C47 C48 33.9(2) . . . . ?
C37 C46 C45 C40 -54.11(18) . . . . ?
C37 C46 C45 C44 -169.95(15) . . . . ?
C37 C46 C45 C62 71.0(2) . . . . ?
C37 C36 C35 C34 -156.28(15) . . . . ?
C48 C49 C36 C37 -30.7(2) . . . . ?
C48 C49 C36 C35 -152.72(16) . . . . ?
C48 C49 C36 C58 90.13(19) . . . . ?
C48 C49 C50 C33 141.58(17) . . . . ?
C48 C49 C50 C51 -91.4(2) . . . . ?
C47 C46 C37 C59 59.46(18) . . . . ?
C47 C46 C37 C36 -61.98(17) . . . . ?
C47 C46 C37 C38 178.30(14) . . . . ?
C47 C46 C45 C40 175.93(13) . . . . ?
C47 C46 C45 C44 60.09(18) . . . . ?
C47 C46 C45 C62 -58.97(19) . . . . ?
C17 C18 C19 C20 179.71(16) . . . . ?
C17 C18 C1 C22 175.26(14) . . . . ?
C17 C18 C1 C2 54.76(18) . . . . ?
C17 C18 C1 C23 -64.07(19) . . . . ?
C17 C16 C15 C14 -2.9(3) . . . . ?
C17 C4 C5 C14 58.21(18) . . . . ?
C17 C4 C5 C27 -62.5(2) . . . . ?
C17 C4 C5 C6 178.54(15) . . . . ?
C17 C4 C3 C2 -33.1(2) . . . . ?
C33 C55 C56 C57 -172.49(16) . . . . ?
C33 C50 C51 C52 -54.3(2) . . . . ?
C59 C37 C36 C49 -61.79(17) . . . . ?
C59 C37 C36 C35 61.76(18) . . . . ?
C59 C37 C36 C58 -179.10(15) . . . . ?
C59 C37 C38 C39 75.25(18) . . . . ?
C36 C49 C48 C47 2.4(3) . . . . ?
C36 C49 C50 C33 -44.2(2) . . . . ?
C36 C49 C50 C51 82.84(19) . . . . ?
C36 C37 C38 C39 -164.06(13) . . . . ?
C36 C35 C34 C33 51.1(2) . . . . ?
C45 C46 C37 C59 -72.13(19) . . . . ?
C45 C46 C37 C36 166.43(14) . . . . ?
C45 C46 C37 C38 46.71(19) . . . . ?
C45 C46 C47 C48 167.37(14) . . . . ?
C45 C40 C39 C38 -64.47(19) . . . . ?
C45 C40 C41 C42 52.16(19) . . . . ?
C45 C40 C41 C61 167.37(14) . . . . ?
C45 C40 C41 C60 -71.7(2) . . . . ?
O2A C25 C24 C23 -17.2(5) . . . . ?
C39 C40 C45 C46 61.08(16) . . . . ?
C39 C40 C45 C44 175.99(14) . . . . ?
C39 C40 C45 C62 -64.68(19) . . . . ?
C39 C40 C41 C42 -176.04(15) . . . . ?
C39 C40 C41 C61 -60.84(19) . . . . ?
C39 C40 C41 C60 60.1(2) . . . . ?
C41 C42 C43 C44 59.93(19) . . . . ?
C41 C40 C45 C46 -165.18(13) . . . . ?
C41 C40 C45 C44 -50.27(18) . . . . ?
C41 C40 C45 C62 69.06(19) . . . . ?
C41 C40 C39 C38 160.37(15) . . . . ?
C18 C17 C16 C15 179.50(17) . . . . ?
C18 C17 C4 C5 152.58(15) . . . . ?
C18 C17 C4 C26 -86.12(19) . . . . ?
C18 C17 C4 C3 30.1(2) . . . . ?
C16 C17 C18 C19 -92.1(2) . . . . ?
C16 C17 C18 C1 140.51(18) . . . . ?
C16 C17 C4 C5 -30.1(2) . . . . ?
C16 C17 C4 C26 91.2(2) . . . . ?
C16 C17 C4 C3 -152.63(18) . . . . ?
C34 C33 C50 C49 54.61(19) . . . . ?
C34 C33 C50 C51 -71.97(18) . . . . ?
C34 C33 C54 C53 70.0(2) . . . . ?
C38 C37 C36 C49 179.54(13) . . . . ?
C38 C37 C36 C35 -56.91(17) . . . . ?
C38 C37 C36 C58 62.22(18) . . . . ?
C50 C49 C48 C47 176.65(15) . . . . ?
C50 C49 C36 C37 155.04(14) . . . . ?
C50 C49 C36 C35 33.1(2) . . . . ?
C50 C49 C36 C58 -84.09(17) . . . . ?
C50 C33 C34 C35 -59.66(18) . . . . ?
C50 C33 C54 C53 -49.4(2) . . . . ?
C58 C36 C35 C34 81.58(18) . . . . ?
C4 C17 C18 C19 85.3(2) . . . . ?
C4 C17 C18 C1 -42.2(2) . . . . ?
C4 C17 C16 C15 2.2(3) . . . . ?
C4 C5 C6 C7 -165.82(16) . . . . ?
C13 C12 C11 C10 -55.4(2) . . . . ?
C13 C14 C15 C16 166.27(16) . . . . ?
C13 C14 C5 C4 168.05(14) . . . . ?
C13 C14 C5 C27 -71.45(19) . . . . ?
C13 C14 C5 C6 47.4(2) . . . . ?
C13 C8 C7 C6 -62.99(19) . . . . ?
C13 C8 C9 C10 53.3(2) . . . . ?
C13 C8 C9 C28 -70.6(3) . . . . ?
C13 C8 C9 C29 169.3(2) . . . . ?
C12 C13 C14 C15 59.64(19) . . . . ?
C12 C13 C14 C5 -169.80(15) . . . . ?
C12 C13 C8 C7 174.75(15) . . . . ?
C12 C13 C8 C9 -51.8(2) . . . . ?
C12 C11 C10 O3 -174.86(18) . . . . ?
C12 C11 C10 C9 58.6(2) . . . . ?
C14 C13 C12 C11 165.72(15) . . . . ?
C14 C13 C8 C7 59.49(19) . . . . ?
C14 C13 C8 C9 -167.03(16) . . . . ?
C14 C5 C6 C7 -46.6(2) . . . . ?
C15 C14 C5 C4 -60.45(18) . . . . ?
C15 C14 C5 C27 60.05(19) . . . . ?
C15 C14 C5 C6 178.91(15) . . . . ?
C56 C55 C33 C34 -168.79(16) . . . . ?
C56 C55 C33 C50 -49.5(2) . . . . ?
C56 C55 C33 C54 72.1(2) . . . . ?
C53 C52 C51 C50 56.3(2) . . . . ?
C19 C18 C1 C22 48.2(2) . . . . ?
C19 C18 C1 C2 -72.35(19) . . . . ?
C19 C18 C1 C23 168.82(16) . . . . ?
C19 C20 C21 C22 -56.1(2) . . . . ?
O1A C25 C24 C23 165.1(3) . . . . ?
C5 C4 C3 C2 -154.86(15) . . . . ?
C5 C14 C15 C16 32.8(2) . . . . ?
C5 C6 C7 C8 56.2(2) . . . . ?
C21 C22 C1 C18 -50.3(2) . . . . ?
C21 C22 C1 C2 68.9(2) . . . . ?
C21 C22 C1 C23 -171.74(17) . . . . ?
C21 C20 C19 C18 55.6(2) . . . . ?
C52 C53 C54 C33 54.8(2) . . . . ?
C1 C18 C19 C20 -53.2(2) . . . . ?
C1 C22 C21 C20 55.8(2) . . . . ?
C1 C2 C3 C4 51.6(2) . . . . ?
C1 C23 C24 C25 175.1(2) . . . . ?
C27 C5 C6 C7 73.9(2) . . . . ?
C30 C13 C12 C11 -71.4(2) . . . . ?
C30 C13 C14 C15 -59.7(2) . . . . ?
C30 C13 C14 C5 70.9(2) . . . . ?
C30 C13 C8 C7 -65.73(19) . . . . ?
C30 C13 C8 C9 67.7(2) . . . . ?
C54 C33 C34 C35 179.49(14) . . . . ?
C54 C33 C50 C49 174.86(16) . . . . ?
C54 C33 C50 C51 48.3(2) . . . . ?
C54 C53 C52 C51 -55.7(2) . . . . ?
C54 C53 C52 C64 66.9(2) . . . . ?
C54 C53 C52 C63 -173.12(17) . . . . ?
C8 C13 C12 C11 50.96(19) . . . . ?
C8 C13 C14 C15 175.79(15) . . . . ?
C8 C13 C14 C5 -53.7(2) . . . . ?
C26 C4 C5 C14 -59.19(19) . . . . ?
C26 C4 C5 C27 -179.93(17) . . . . ?
C26 C4 C5 C6 61.1(2) . . . . ?
C26 C4 C3 C2 83.01(19) . . . . ?
C7 C8 C9 C10 -175.35(15) . . . . ?
C7 C8 C9 C28 60.7(2) . . . . ?
C7 C8 C9 C29 -59.4(2) . . . . ?
C31 C20 C19 C18 -66.9(2) . . . . ?
C31 C20 C21 C22 66.6(2) . . . . ?
C11 C10 C9 C8 -55.6(2) . . . . ?
C11 C10 C9 C28 70.6(2) . . . . ?
C11 C10 C9 C29 -172.16(17) . . . . ?
C32 C20 C19 C18 173.80(17) . . . . ?
C32 C20 C21 C22 -174.32(17) . . . . ?
C3 C4 C5 C14 -177.65(14) . . . . ?
C3 C4 C5 C27 61.60(19) . . . . ?
C3 C4 C5 C6 -57.32(19) . . . . ?
C3 C2 C1 C18 -61.7(2) . . . . ?
C3 C2 C1 C22 177.42(16) . . . . ?
C3 C2 C1 C23 58.0(2) . . . . ?
C64 C52 C51 C50 -66.7(2) . . . . ?
C63 C52 C51 C50 173.93(19) . . . . ?
C9 C8 C7 C6 162.80(15) . . . . ?
C24 C23 C1 C18 -60.6(3) . . . . ?
C24 C23 C1 C22 61.2(3) . . . . ?
C24 C23 C1 C2 -178.8(2) . . . . ?
O1B C25 C24 C23 101.7(7) . . . . ?
O2B C25 C24 C23 -63.7(7) . . . . ?

loop_
_exptl_oxdiff_crystal_face_indexfrac_h
_exptl_oxdiff_crystal_face_indexfrac_k
_exptl_oxdiff_crystal_face_indexfrac_l
_exptl_oxdiff_crystal_face_x
_exptl_oxdiff_crystal_face_y
_exptl_oxdiff_crystal_face_z
1.0373 0.5717 -18.6645 -0.0419 0.5539 0.8315
4.8183 -4.3404 -4.4542 -0.0709 0.8943 -0.4419
-0.7751 -0.8165 18.5242 0.0382 -0.5073 -0.8609
-4.6194 4.4858 0.4545 0.0622 -0.7795 0.6233
7.0282 3.1580 -11.8010 0.4984 0.0375 0.8661
16.9865 0.3148 5.3166 0.9561 0.0754 -0.2833
-16.8340 -0.1767 -5.8944 -0.9429 -0.0745 0.3247
